data_7719664
loop_
_publ_author_name
'Kedia, Moon'
'Khatun, Sajmina'
'Arumugam, Ramar'
'Putta, Chandra Lekha'
'Shankar, Bhaskaran'
'Phukon, Upasana'
'Chandrasekhar, Vadapalli'
'Rengan, Aravind Kumar'
'Sathiyendiran, Malaichamy'

_publ_section_title
;
 Dirhenium core-based cyclic and acyclic helicates as anticancer agents
 for breast cancer and skin cancer cells.
;
_journal_issue 44
_journal_name_full 'Dalton transactions (Cambridge, England : 2003)'
_journal_page_first 16550
_journal_page_last 16561
_journal_paper_doi 10.1039/d5dt01778e
_journal_volume 54
_journal_year 2025
_chemical_formula_moiety 'C56 H32 Br2 N4 O10 Re2'
_chemical_formula_sum 'C56 H32 Br2 N4 O10 Re2'
_chemical_formula_weight 1453.07
_space_group_crystal_system monoclinic
_space_group_IT_number 14
_space_group_name_Hall '-P 2yn'
_space_group_name_H-M_alt 'P 1 21/n 1'
_atom_sites_solution_hydrogens geom
_audit_creation_method SHELXL-2018/3
_audit_update_record
;
2024-04-27 deposited with the CCDC.	2025-10-08 downloaded from the CCDC.
;
_cell_angle_alpha 90
_cell_angle_beta 91.369(2)
_cell_angle_gamma 90
_cell_formula_units_Z 2
_cell_length_a 8.9344(2)
_cell_length_b 16.4337(4)
_cell_length_c 17.0034(4)
_cell_measurement_reflns_used 14777
_cell_measurement_temperature 296(2)
_cell_measurement_theta_max 27.1660
_cell_measurement_theta_min 2.3880
_cell_volume 2495.82(10)
_computing_cell_refinement 'CrysAlisPro 1.171.40.35a (Rigaku OD, 2018)'
_computing_data_collection 'CrysAlisPro 1.171.40.35a (Rigaku OD, 2018)'
_computing_data_reduction 'CrysAlisPro 1.171.40.35a (Rigaku OD, 2018)'
_computing_molecular_graphics 'ORTEP-3 (Farrugia, 1997)'
_computing_publication_material 'SHELXL-97 (Sheldrick, 2008)'
_computing_structure_refinement 'SHELXL-2018/3 (Sheldrick, 2018)'
_computing_structure_solution 'SHELXS-97 (Sheldrick 2008)'
_diffrn_ambient_temperature 296(2)
_diffrn_measured_fraction_theta_full 0.997
_diffrn_measured_fraction_theta_max 0.997
_diffrn_measurement_device_type 'XtaLAB Synergy, Single source at offset/far, HyPix3000'
_diffrn_measurement_method '\w scans'
_diffrn_radiation_type MoK\a
_diffrn_radiation_wavelength 0.71073
_diffrn_reflns_av_R_equivalents 0.0584
_diffrn_reflns_av_unetI/netI 0.0423
_diffrn_reflns_Laue_measured_fraction_full 0.997
_diffrn_reflns_Laue_measured_fraction_max 0.997
_diffrn_reflns_limit_h_max 10
_diffrn_reflns_limit_h_min -10
_diffrn_reflns_limit_k_max 19
_diffrn_reflns_limit_k_min -18
_diffrn_reflns_limit_l_max 20
_diffrn_reflns_limit_l_min -20
_diffrn_reflns_number 22693
_diffrn_reflns_point_group_measured_fraction_full 0.997
_diffrn_reflns_point_group_measured_fraction_max 0.997
_diffrn_reflns_theta_full 24.998
_diffrn_reflns_theta_max 24.998
_diffrn_reflns_theta_min 2.396
_exptl_absorpt_coefficient_mu 6.512
_exptl_absorpt_correction_T_max 1.00000
_exptl_absorpt_correction_T_min 0.04881
_exptl_absorpt_correction_type multi-scan
_exptl_absorpt_process_details
;
CrysAlisPro 1.171.40.35a (Rigaku Oxford Diffraction, 2018)
Empirical absorption correction using spherical harmonics,
 implemented in SCALE3 ABSPACK scaling algorithm.
;
_exptl_crystal_colour Yellow
_exptl_crystal_density_diffrn 1.934
_exptl_crystal_description Block
_exptl_crystal_F_000 1392
_exptl_crystal_size_max 0.100
_exptl_crystal_size_mid 0.080
_exptl_crystal_size_min 0.080
_refine_diff_density_max 2.294
_refine_diff_density_min -1.417
_refine_diff_density_rms 0.160
_refine_ls_extinction_method none
_refine_ls_goodness_of_fit_ref 1.072
_refine_ls_hydrogen_treatment constr
_refine_ls_matrix_type full
_refine_ls_number_parameters 334
_refine_ls_number_reflns 4387
_refine_ls_number_restraints 0
_refine_ls_restrained_S_all 1.072
_refine_ls_R_factor_all 0.0494
_refine_ls_R_factor_gt 0.0401
_refine_ls_shift/su_max 0.023
_refine_ls_shift/su_mean 0.005
_refine_ls_structure_factor_coef Fsqd
_refine_ls_weighting_details 'w=1/[\s^2^(Fo^2^)+(0.0786P)^2^] where P=(Fo^2^+2Fc^2^)/3'
_refine_ls_weighting_scheme calc
_refine_ls_wR_factor_gt 0.1157
_refine_ls_wR_factor_ref 0.1195
_reflns_Friedel_coverage 0.000
_reflns_number_gt 3647
_reflns_number_total 4387
_reflns_threshold_expression 'I > 2\s(I)'
_cod_data_source_file d5dt01778e2.cif
_cod_data_source_block MS332
_cod_depositor_comments 'Adding full bibliography for 7719663--7719666.cif.'
_cod_original_sg_symbol_H-M 'P 21/n'
_cod_database_code 7719664
_shelx_shelxl_version_number 2018/3
_shelx_space_group_comment
;
The symmetry employed for this shelxl refinement is uniquely defined
by the following loop, which should always be used as a source of
symmetry information in preference to the above space-group names.
They are only intended as comments.
;
_shelx_estimated_absorpt_t_min 0.562
_shelx_estimated_absorpt_t_max 0.624

loop_
_space_group_symop_operation_xyz
'x, y, z'
'-x+1/2, y+1/2, -z+1/2'
'-x, -y, -z'
'x-1/2, -y-1/2, z-1/2'

loop_
_atom_site_label
_atom_site_type_symbol
_atom_site_fract_x
_atom_site_fract_y
_atom_site_fract_z
_atom_site_U_iso_or_equiv
_atom_site_adp_type
_atom_site_occupancy
_atom_site_site_symmetry_order
_atom_site_calc_flag
_atom_site_refinement_flags_posn
_atom_site_refinement_flags_adp
_atom_site_refinement_flags_occupancy
_atom_site_disorder_assembly
_atom_site_disorder_group
Re1 Re 0.54854(3) 0.59730(2) 0.03066(2) 0.03370(13) Uani 1 1 d . . . . .
Br1 Br 1.20381(11) 0.70227(6) -0.68239(7) 0.0826(3) Uani 1 1 d . . . . .
O1 O 0.3666(4) 0.5108(3) 0.0238(2) 0.0313(9) Uani 1 1 d . . . . .
N1 N 0.4872(6) 0.6178(3) -0.0945(3) 0.0317(12) Uani 1 1 d . . . . .
O5 O 0.6649(5) 0.5528(4) 0.1959(3) 0.0557(14) Uani 1 1 d . . . . .
O3 O 0.3899(7) 0.7370(4) 0.1108(3) 0.0771(18) Uani 1 1 d . . . . .
N2 N 0.5033(6) 0.6135(3) -0.2239(3) 0.0367(13) Uani 1 1 d . . . . .
O2 O 0.7073(6) 0.5280(4) -0.5193(3) 0.0653(16) Uani 1 1 d . . . . .
C26 C 0.4508(8) 0.6866(5) 0.0815(4) 0.051(2) Uani 1 1 d . . . . .
C28 C 0.6154(8) 0.5703(5) 0.1349(5) 0.052(2) Uani 1 1 d . . . . .
O4 O 0.8239(6) 0.7056(4) 0.0265(4) 0.0789(19) Uani 1 1 d . . . . .
C1 C 0.5691(7) 0.5956(4) -0.1508(4) 0.0363(16) Uani 1 1 d . . . . .
C8 C 0.2616(6) 0.5007(4) 0.0797(3) 0.0345(14) Uani 1 1 d . . . . .
C13 C 0.7169(6) 0.5531(4) -0.1432(3) 0.0333(14) Uani 1 1 d . . . . .
C14 C 0.5542(8) 0.5918(4) -0.3012(4) 0.0430(18) Uani 1 1 d . . . . .
C15 C 0.5782(8) 0.5122(5) -0.3197(4) 0.0486(18) Uani 1 1 d . . . . .
H15 H 0.559024 0.471366 -0.283403 0.058 Uiso 1 1 calc R U . . .
C16 C 0.6316(7) 0.4927(5) -0.3934(4) 0.0500(18) Uani 1 1 d . . . . .
H16 H 0.650835 0.438771 -0.406379 0.060 Uiso 1 1 calc R U . . .
C9 C 0.1293(7) 0.5418(5) 0.0710(4) 0.0477(18) Uani 1 1 d . . . . .
H9 H 0.114721 0.578858 0.030171 0.057 Uiso 1 1 calc R U . . .
C27 C 0.7197(8) 0.6655(5) 0.0281(4) 0.0456(18) Uani 1 1 d . . . . .
C11 C 0.9659(8) 0.5270(5) -0.1832(4) 0.056(2) Uani 1 1 d . . . . .
H11 H 1.043934 0.537141 -0.217027 0.067 Uiso 1 1 calc R U . . .
C12 C 0.8316(7) 0.5685(4) -0.1939(4) 0.0423(17) Uani 1 1 d . . . . .
H12 H 0.819239 0.606010 -0.234514 0.051 Uiso 1 1 calc R U . . .
C7 C 0.3707(7) 0.6537(5) -0.2086(4) 0.0423(17) Uani 1 1 d . . . . .
C2 C 0.3600(7) 0.6559(4) -0.1253(4) 0.0352(15) Uani 1 1 d . . . . .
C10 C 0.0147(8) 0.5269(5) 0.1255(5) 0.061(2) Uani 1 1 d . . . . .
H10 H -0.075190 0.555136 0.120807 0.074 Uiso 1 1 calc R U . . .
C24 C 0.9283(11) 0.6184(6) -0.6725(5) 0.069(3) Uani 1 1 d . . . . .
H24 H 0.923177 0.623327 -0.726939 0.083 Uiso 1 1 calc R U . . .
C5 C 0.1400(9) 0.7233(5) -0.2224(5) 0.063(2) Uani 1 1 d . . . . .
H5 H 0.064656 0.746951 -0.253448 0.076 Uiso 1 1 calc R U . . .
C19 C 0.5765(8) 0.6517(5) -0.3556(4) 0.0520(19) Uani 1 1 d . . . . .
H19 H 0.560625 0.705978 -0.342835 0.062 Uiso 1 1 calc R U . . .
C3 C 0.2395(7) 0.6932(4) -0.0913(4) 0.0447(17) Uani 1 1 d . . . . .
H3 H 0.232094 0.696300 -0.036868 0.054 Uiso 1 1 calc R U . . .
C6 C 0.2588(7) 0.6865(5) -0.2587(4) 0.0473(18) Uani 1 1 d . . . . .
H6 H 0.264461 0.683502 -0.313182 0.057 Uiso 1 1 calc R U . . .
C17 C 0.6555(8) 0.5524(6) -0.4461(4) 0.053(2) Uani 1 1 d . . . . .
C20 C 0.8218(9) 0.5723(5) -0.5530(4) 0.0496(19) Uani 1 1 d . . . . .
C23 C 1.0507(9) 0.6495(5) -0.6285(5) 0.059(2) Uani 1 1 d . . . . .
C18 C 0.6219(10) 0.6308(6) -0.4279(4) 0.061(2) Uani 1 1 d . . . . .
H18 H 0.630485 0.670852 -0.466134 0.074 Uiso 1 1 calc R U . . .
C21 C 0.9409(10) 0.6019(5) -0.5084(6) 0.061(2) Uani 1 1 d . . . . .
H21 H 0.944405 0.596239 -0.453986 0.073 Uiso 1 1 calc R U . . .
C4 C 0.1290(8) 0.7263(5) -0.1411(5) 0.055(2) Uani 1 1 d . . . . .
H4 H 0.046027 0.751044 -0.119362 0.066 Uiso 1 1 calc R U . . .
C25 C 0.8151(10) 0.5799(5) -0.6316(5) 0.062(2) Uani 1 1 d . . . . .
H25 H 0.732867 0.559013 -0.659399 0.074 Uiso 1 1 calc R U . . .
C22 C 1.0567(9) 0.6410(5) -0.5482(5) 0.060(2) Uani 1 1 d . . . . .
H22 H 1.138554 0.661362 -0.519699 0.072 Uiso 1 1 calc R U . . .

loop_
_atom_site_aniso_label
_atom_site_aniso_U_11
_atom_site_aniso_U_22
_atom_site_aniso_U_33
_atom_site_aniso_U_23
_atom_site_aniso_U_13
_atom_site_aniso_U_12
Re1 0.03282(19) 0.0431(2) 0.02544(19) -0.00110(11) 0.00562(12) 0.00120(12)
Br1 0.0759(6) 0.0706(6) 0.1032(8) 0.0219(5) 0.0413(6) 0.0015(5)
O1 0.031(2) 0.039(3) 0.024(2) -0.0037(19) 0.0028(18) 0.003(2)
N1 0.039(3) 0.040(3) 0.017(3) 0.003(2) 0.013(2) 0.004(3)
O5 0.050(3) 0.091(4) 0.027(3) 0.006(3) 0.002(2) -0.006(3)
O3 0.081(4) 0.086(4) 0.065(4) -0.026(4) 0.003(3) 0.039(4)
N2 0.038(3) 0.046(3) 0.026(3) 0.004(2) 0.006(2) 0.001(3)
O2 0.072(3) 0.097(5) 0.028(3) -0.015(3) 0.019(2) -0.025(3)
C26 0.059(5) 0.057(5) 0.039(4) -0.015(4) 0.019(4) -0.006(4)
C28 0.040(4) 0.075(5) 0.041(5) -0.004(4) 0.007(3) -0.020(4)
O4 0.060(4) 0.078(4) 0.099(5) 0.006(4) -0.005(3) -0.030(3)
C1 0.033(3) 0.046(4) 0.030(4) 0.009(3) 0.008(3) -0.005(3)
C8 0.032(3) 0.044(4) 0.028(3) -0.004(3) 0.012(3) 0.001(3)
C13 0.029(3) 0.041(4) 0.030(3) -0.007(3) 0.006(3) 0.006(3)
C14 0.039(4) 0.058(5) 0.032(4) -0.004(3) 0.006(3) -0.002(3)
C15 0.046(4) 0.060(5) 0.039(4) 0.004(4) 0.011(3) -0.001(4)
C16 0.052(4) 0.061(5) 0.038(4) 0.002(4) 0.014(3) -0.003(4)
C9 0.036(4) 0.056(5) 0.051(4) 0.011(4) 0.008(3) 0.014(4)
C27 0.042(4) 0.059(5) 0.035(4) 0.006(3) -0.005(3) -0.008(4)
C11 0.040(4) 0.078(6) 0.052(5) 0.011(4) 0.020(3) -0.005(4)
C12 0.038(4) 0.053(4) 0.037(4) 0.004(3) 0.019(3) -0.002(3)
C7 0.034(3) 0.057(5) 0.037(4) 0.009(3) 0.011(3) 0.004(3)
C2 0.036(3) 0.040(4) 0.030(3) 0.006(3) 0.001(3) 0.000(3)
C10 0.034(4) 0.079(6) 0.072(6) 0.008(5) 0.016(4) 0.011(4)
C24 0.089(7) 0.083(7) 0.035(5) -0.014(4) 0.014(4) -0.007(5)
C5 0.057(5) 0.074(6) 0.058(5) 0.019(4) -0.012(4) 0.007(4)
C19 0.060(5) 0.058(5) 0.038(4) 0.006(4) 0.019(3) -0.008(4)
C3 0.043(4) 0.050(4) 0.042(4) -0.003(3) 0.012(3) 0.007(3)
C6 0.041(4) 0.060(5) 0.040(4) 0.006(3) 0.000(3) 0.004(4)
C17 0.049(4) 0.079(6) 0.032(4) -0.002(4) 0.012(3) -0.020(4)
C20 0.054(5) 0.068(5) 0.027(4) 0.000(3) 0.014(3) -0.005(4)
C23 0.057(5) 0.056(5) 0.066(6) 0.008(4) 0.026(4) 0.004(4)
C18 0.090(6) 0.072(6) 0.022(4) 0.009(4) 0.016(4) -0.011(5)
C21 0.066(6) 0.077(7) 0.040(4) -0.009(4) 0.011(4) -0.003(4)
C4 0.046(4) 0.061(5) 0.058(5) -0.004(4) 0.005(4) 0.022(4)
C25 0.067(5) 0.083(6) 0.037(5) -0.008(4) 0.010(4) -0.011(5)
C22 0.057(5) 0.061(6) 0.063(6) -0.005(4) 0.011(4) -0.006(4)

loop_
_atom_type_symbol
_atom_type_description
_atom_type_scat_dispersion_real
_atom_type_scat_dispersion_imag
_atom_type_scat_source
C C 0.0033 0.0016 'International Tables Vol C Tables 4.2.6.8 and 6.1.1.4'
H H 0.0000 0.0000 'International Tables Vol C Tables 4.2.6.8 and 6.1.1.4'
Br Br -0.2901 2.4595 'International Tables Vol C Tables 4.2.6.8 and 6.1.1.4'
N N 0.0061 0.0033 'International Tables Vol C Tables 4.2.6.8 and 6.1.1.4'
O O 0.0106 0.0060 'International Tables Vol C Tables 4.2.6.8 and 6.1.1.4'
Re Re -1.0185 7.2310 'International Tables Vol C Tables 4.2.6.8 and 6.1.1.4'

loop_
_geom_angle_atom_site_label_1
_geom_angle_atom_site_label_2
_geom_angle_atom_site_label_3
_geom_angle
_geom_angle_site_symmetry_1
_geom_angle_site_symmetry_3
_geom_angle_publ_flag
C27 Re1 C28 85.7(3) . . ?
C27 Re1 C26 86.2(3) . . ?
C28 Re1 C26 84.0(4) . . ?
C27 Re1 O1 100.7(3) . 3_665 ?
C28 Re1 O1 95.9(3) . 3_665 ?
C26 Re1 O1 173.1(2) . 3_665 ?
C27 Re1 O1 173.3(2) . . ?
C28 Re1 O1 96.6(2) . . ?
C26 Re1 O1 100.2(2) . . ?
O1 Re1 O1 72.90(16) 3_665 . ?
C27 Re1 N1 94.0(2) . . ?
C28 Re1 N1 173.8(3) . . ?
C26 Re1 N1 102.2(3) . . ?
O1 Re1 N1 78.06(17) 3_665 . ?
O1 Re1 N1 83.08(17) . . ?
C8 O1 Re1 117.2(4) . 3_665 ?
C8 O1 Re1 124.9(4) . . ?
Re1 O1 Re1 107.10(16) 3_665 . ?
C1 N1 C2 109.0(5) . . ?
C1 N1 Re1 123.2(5) . . ?
C2 N1 Re1 127.8(4) . . ?
C7 N2 C1 106.1(5) . . ?
C7 N2 C14 125.2(6) . . ?
C1 N2 C14 128.6(6) . . ?
C20 O2 C17 118.6(6) . . ?
O3 C26 Re1 177.7(7) . . ?
O5 C28 Re1 175.5(7) . . ?
N1 C1 N2 111.9(6) . . ?
N1 C1 C13 126.2(6) . . ?
N2 C1 C13 121.9(6) . . ?
O1 C8 C9 118.2(6) . . ?
O1 C8 C13 121.9(5) . 3_665 ?
C9 C8 C13 119.7(6) . 3_665 ?
C12 C13 C8 120.4(6) . 3_665 ?
C12 C13 C1 121.8(6) . . ?
C8 C13 C1 117.7(5) 3_665 . ?
C15 C14 C19 120.5(7) . . ?
C15 C14 N2 120.1(6) . . ?
C19 C14 N2 119.4(7) . . ?
C14 C15 C16 119.2(7) . . ?
C14 C15 H15 120.4 . . ?
C16 C15 H15 120.4 . . ?
C17 C16 C15 119.7(8) . . ?
C17 C16 H16 120.2 . . ?
C15 C16 H16 120.2 . . ?
C8 C9 C10 118.7(7) . . ?
C8 C9 H9 120.7 . . ?
C10 C9 H9 120.7 . . ?
O4 C27 Re1 179.0(7) . . ?
C10 C11 C12 121.4(7) 3_665 . ?
C10 C11 H11 119.3 3_665 . ?
C12 C11 H11 119.3 . . ?
C13 C12 C11 118.7(7) . . ?
C13 C12 H12 120.6 . . ?
C11 C12 H12 120.6 . . ?
N2 C7 C6 131.9(6) . . ?
N2 C7 C2 106.1(6) . . ?
C6 C7 C2 122.0(6) . . ?
C3 C2 N1 133.0(6) . . ?
C3 C2 C7 120.1(6) . . ?
N1 C2 C7 106.9(5) . . ?
C11 C10 C9 120.9(7) 3_665 . ?
C11 C10 H10 119.5 3_665 . ?
C9 C10 H10 119.5 . . ?
C25 C24 C23 117.7(8) . . ?
C25 C24 H24 121.2 . . ?
C23 C24 H24 121.2 . . ?
C6 C5 C4 122.2(7) . . ?
C6 C5 H5 118.9 . . ?
C4 C5 H5 118.9 . . ?
C18 C19 C14 119.0(8) . . ?
C18 C19 H19 120.5 . . ?
C14 C19 H19 120.5 . . ?
C2 C3 C4 117.8(7) . . ?
C2 C3 H3 121.1 . . ?
C4 C3 H3 121.1 . . ?
C5 C6 C7 116.1(7) . . ?
C5 C6 H6 121.9 . . ?
C7 C6 H6 121.9 . . ?
C16 C17 C18 119.9(7) . . ?
C16 C17 O2 116.3(8) . . ?
C18 C17 O2 123.7(7) . . ?
C25 C20 C21 121.9(8) . . ?
C25 C20 O2 116.3(7) . . ?
C21 C20 O2 121.6(7) . . ?
C22 C23 C24 120.2(7) . . ?
C22 C23 Br1 121.5(7) . . ?
C24 C23 Br1 118.3(7) . . ?
C19 C18 C17 121.5(8) . . ?
C19 C18 H18 119.3 . . ?
C17 C18 H18 119.3 . . ?
C20 C21 C22 117.6(8) . . ?
C20 C21 H21 121.2 . . ?
C22 C21 H21 121.2 . . ?
C5 C4 C3 121.7(7) . . ?
C5 C4 H4 119.2 . . ?
C3 C4 H4 119.2 . . ?
C20 C25 C24 121.6(8) . . ?
C20 C25 H25 119.2 . . ?
C24 C25 H25 119.2 . . ?
C23 C22 C21 121.0(8) . . ?
C23 C22 H22 119.5 . . ?
C21 C22 H22 119.5 . . ?

loop_
_geom_bond_atom_site_label_1
_geom_bond_atom_site_label_2
_geom_bond_distance
_geom_bond_site_symmetry_2
_geom_bond_publ_flag
Re1 C27 1.897(7) . ?
Re1 C28 1.909(8) . ?
Re1 C26 1.923(8) . ?
Re1 O1 2.150(4) 3_665 ?
Re1 O1 2.161(4) . ?
Re1 N1 2.211(5) . ?
Br1 C23 1.877(7) . ?
O1 C8 1.360(7) . ?
N1 C1 1.272(8) . ?
N1 C2 1.388(8) . ?
O5 C28 1.154(8) . ?
O3 C26 1.115(8) . ?
N2 C7 1.387(8) . ?
N2 C1 1.393(8) . ?
N2 C14 1.446(8) . ?
O2 C20 1.390(8) . ?
O2 C17 1.396(8) . ?
O4 C27 1.142(8) . ?
C1 C13 1.497(9) . ?
C8 C9 1.366(8) . ?
C8 C13 1.405(8) 3_665 ?
C13 C12 1.379(8) . ?
C14 C15 1.364(10) . ?
C14 C19 1.368(10) . ?
C15 C16 1.389(9) . ?
C15 H15 0.9300 . ?
C16 C17 1.349(10) . ?
C16 H16 0.9300 . ?
C9 C10 1.419(9) . ?
C9 H9 0.9300 . ?
C11 C10 1.329(10) 3_665 ?
C11 C12 1.388(10) . ?
C11 H11 0.9300 . ?
C12 H12 0.9300 . ?
C7 C6 1.405(9) . ?
C7 C2 1.422(8) . ?
C2 C3 1.379(9) . ?
C10 H10 0.9300 . ?
C24 C25 1.393(11) . ?
C24 C23 1.406(12) . ?
C24 H24 0.9300 . ?
C5 C6 1.381(10) . ?
C5 C4 1.389(10) . ?
C5 H5 0.9300 . ?
C19 C18 1.348(10) . ?
C19 H19 0.9300 . ?
C3 C4 1.396(10) . ?
C3 H3 0.9300 . ?
C6 H6 0.9300 . ?
C17 C18 1.360(12) . ?
C20 C25 1.342(10) . ?
C20 C21 1.380(11) . ?
C23 C22 1.372(11) . ?
C18 H18 0.9300 . ?
C21 C22 1.405(11) . ?
C21 H21 0.9300 . ?
C4 H4 0.9300 . ?
C25 H25 0.9300 . ?
C22 H22 0.9300 . ?
